data_1536372
loop_
_publ_author_name
'Weil, M.'

_publ_section_title
;
 Single crystal growth and crystal structure of anhydrous mercury(I)
 nitrate, Hg2 (N O3)2
;
_journal_name_full 'Zeitschrift fuer Anorganische und Allgemeine Chemie'
_journal_page_first 1547
_journal_page_last 1552
_journal_volume 629
_journal_year 2003
_chemical_formula_sum 'Hg2 N2 O6'
_chemical_name_systematic '(Hg2) (N O3)2'
_space_group_IT_number 4
_symmetry_space_group_name_Hall 'P 2yb'
_symmetry_space_group_name_H-M 'P 1 21 1'
_cell_angle_alpha 90
_cell_angle_beta 93.564
_cell_angle_gamma 90
_cell_formula_units_Z 4
_cell_length_a 6.2051
_cell_length_b 8.3444
_cell_length_c 11.7028
_cell_volume 604.774
_citation_journal_id_ASTM ZAACAB
_cod_data_source_file Weil_ZAACAB_2003_931.cif
_cod_data_source_block Hg2N2O6
_cod_original_cell_volume 604.7738
_cod_database_code 1536372

loop_
_symmetry_equiv_pos_as_xyz
x,y,z
-x,y+1/2,-z

loop_
_atom_site_label
_atom_site_type_symbol
_atom_site_fract_x
_atom_site_fract_y
_atom_site_fract_z
_atom_site_occupancy
_atom_site_U_iso_or_equiv
O8 O-2 0.6198 0.3718 0.1255 1 0.0
Hg2 Hg+1 0.1952 0.04948 0.67651 1 0.0
Hg3 Hg+1 0.34879 0.01908 0.09032 1 0.0
N1 N+5 0.0017 0.1597 0.9407 1 0.0
Hg1 Hg+1 0.17602 0.66394 0.35944 1 0.0
Hg4 Hg+1 0.72142 0.00777 0.18644 1 0.0
O4 O-2 0.2486 0.1588 0.3779 1 0.0
O2 O-2 0.1738 0.2078 0.9015 1 0.0
O1 O-2 0.1776 0.7055 0.0966 1 0.0
N4 N+5 0.4951 0.379 0.5544 1 0.0
O9 O-2 0.4746 0.4809 0.2701 1 0.0
O7 O-2 0.2763 0.3493 0.1443 1 0.0
O12 O-2 0.5025 0.2824 0.6418 1 0.0
N3 N+5 0.4597 0.3967 0.1742 1 0.0
O10 O-2 0.6471 0.3746 0.4906 1 0.0
N2 N+5 0.0723 0.1326 0.3299 1 0.0
O5 O-2 0.0882 0.7179 0.6649 1 0.0
O6 O-2 0.0493 0.0008 0.2684 1 0.0
O3 O-2 0.0155 0.0557 0.023 1 0.0
O11 O-2 0.3407 0.4704 0.5423 1 0.0
